data_4087646
loop_
_publ_author_name
'Zhou, Enwei'
'Ren, Wenshan'
'Hou, Guohua'
'Zi, Guofu'
'Fang, De-Cai'
'Walter, Marc D.'

_publ_section_title
;
 Small Molecule Activation Mediated by a Thorium Terminal Imido
 Metallocene
;
_journal_issue 14
_journal_name_full Organometallics
_journal_page_first 3637
_journal_paper_doi 10.1021/acs.organomet.5b00454
_journal_volume 34
_journal_year 2015
_chemical_formula_moiety 'C47 H72 Cl N Si Th'
_chemical_formula_sum 'C47 H72 Cl N Si Th'
_chemical_formula_weight 946.64
_space_group_IT_number 15
_space_group_name_Hall '-C 2yc'
_space_group_name_H-M_alt 'C 1 2/c 1'
_symmetry_cell_setting monoclinic
_symmetry_space_group_name_H-M 'C 1 2/c 1'
_atom_sites_solution_hydrogens geom
_atom_sites_solution_primary direct
_atom_sites_solution_secondary difmap
_audit_creation_method SHELXL-97
_cell_angle_alpha 90.00
_cell_angle_beta 111.577(2)
_cell_angle_gamma 90.00
_cell_formula_units_Z 8
_cell_length_a 31.360(5)
_cell_length_b 14.662(2)
_cell_length_c 21.476(3)
_cell_measurement_reflns_used 9774
_cell_measurement_temperature 110(2)
_cell_measurement_theta_max 27.47
_cell_measurement_theta_min 2.41
_cell_volume 9183(2)
_computing_cell_refinement 'Bruker SAINT'
_computing_data_collection 'Bruker APEX2'
_computing_data_reduction 'Bruker SAINT'
_computing_molecular_graphics 'Bruker SHELXTL'
_computing_publication_material 'Bruker SHELXTL'
_computing_structure_refinement 'SHELXL-97 (Sheldrick, 2008)'
_computing_structure_solution 'SHELXS-97 (Sheldrick, 2008)'
_diffrn_ambient_temperature 110(2)
_diffrn_measured_fraction_theta_full 0.989
_diffrn_measured_fraction_theta_max 0.989
_diffrn_measurement_device_type 'Bruker APEX-II CCD'
_diffrn_measurement_method '\f and \w scans'
_diffrn_radiation_monochromator graphite
_diffrn_radiation_source 'fine-focus sealed tube'
_diffrn_radiation_type MoK\a
_diffrn_radiation_wavelength 0.71073
_diffrn_reflns_av_R_equivalents 0.0375
_diffrn_reflns_av_sigmaI/netI 0.0477
_diffrn_reflns_limit_h_max 40
_diffrn_reflns_limit_h_min -40
_diffrn_reflns_limit_k_max 19
_diffrn_reflns_limit_k_min -15
_diffrn_reflns_limit_l_max 25
_diffrn_reflns_limit_l_min -27
_diffrn_reflns_number 26581
_diffrn_reflns_theta_full 27.57
_diffrn_reflns_theta_max 27.57
_diffrn_reflns_theta_min 2.00
_exptl_absorpt_coefficient_mu 3.362
_exptl_absorpt_correction_T_max 0.4528
_exptl_absorpt_correction_T_min 0.2896
_exptl_absorpt_correction_type multi-scan
_exptl_absorpt_process_details SADABS
_exptl_crystal_colour colorless
_exptl_crystal_density_diffrn 1.369
_exptl_crystal_density_method 'not measured'
_exptl_crystal_description block
_exptl_crystal_F_000 3856
_exptl_crystal_size_max 0.49
_exptl_crystal_size_mid 0.31
_exptl_crystal_size_min 0.28
_refine_diff_density_max 1.130
_refine_diff_density_min -0.666
_refine_diff_density_rms 0.098
_refine_ls_extinction_method none
_refine_ls_goodness_of_fit_ref 1.008
_refine_ls_hydrogen_treatment mixed
_refine_ls_matrix_type full
_refine_ls_number_parameters 487
_refine_ls_number_reflns 10499
_refine_ls_number_restraints 0
_refine_ls_restrained_S_all 1.008
_refine_ls_R_factor_all 0.0363
_refine_ls_R_factor_gt 0.0269
_refine_ls_shift/su_max 0.002
_refine_ls_shift/su_mean 0.000
_refine_ls_structure_factor_coef Fsqd
_refine_ls_weighting_details 'calc w=1/[\s^2^(Fo^2^)+(0.0223P)^2^+0.0000P] where P=(Fo^2^+2Fc^2^)/3'
_refine_ls_weighting_scheme calc
_refine_ls_wR_factor_gt 0.0562
_refine_ls_wR_factor_ref 0.0590
_reflns_number_gt 8883
_reflns_number_total 10499
_reflns_threshold_expression >2sigma(I)
_cod_data_source_file om5b00454_si_003.cif
_cod_data_source_block compound8
_cod_depositor_comments
;
The following automatic conversions were performed:

data item '_exptl_absorpt_correction_type' value 'Multi-scan' was
changed to 'multi-scan' in accordance with the
/home/saulius/struct/COD-crude-data/automatic-downloads/DataCite-retrospective/ACS/depositions/lib/dictionaries/cif_core.dic
dictionary named 'cif_core.dic' version 2.4.2 last updated on
2011-04-26.

data item '_symmetry_cell_setting' value 'Monoclinic' was changed to
'monoclinic' in accordance with the
/home/saulius/struct/COD-crude-data/automatic-downloads/DataCite-retrospective/ACS/depositions/lib/dictionaries/cif_core.dic
dictionary named 'cif_core.dic' version 2.4.2 last updated on
2011-04-26.

Automatic conversion script
Id: cif_fix_values 6909 2019-04-08 15:41:33Z antanas 
;
_cod_original_sg_symbol_H-M C2/c
_cod_database_code 4087646

loop_
_symmetry_equiv_pos_as_xyz
'x, y, z'
'-x, y, -z+1/2'
'x+1/2, y+1/2, z'
'-x+1/2, y+1/2, -z+1/2'
'-x, -y, -z'
'x, -y, z-1/2'
'-x+1/2, -y+1/2, -z'
'x+1/2, -y+1/2, z-1/2'

loop_
_atom_site_label
_atom_site_type_symbol
_atom_site_fract_x
_atom_site_fract_y
_atom_site_fract_z
_atom_site_U_iso_or_equiv
_atom_site_adp_type
_atom_site_occupancy
_atom_site_symmetry_multiplicity
_atom_site_calc_flag
_atom_site_refinement_flags
C1 C 0.19857(9) 0.17638(19) 0.31288(14) 0.0188(6) Uani 1 1 d .
C2 C 0.15459(9) 0.20833(19) 0.31172(14) 0.0180(6) Uani 1 1 d .
C3 C 0.12126(10) 0.14708(19) 0.27008(14) 0.0197(6) Uani 1 1 d .
H3 H 0.0892 0.1520 0.2602 0.024 Uiso 1 1 calc R
C4 C 0.14200(10) 0.07789(18) 0.24528(14) 0.0198(6) Uani 1 1 d .
C5 C 0.18898(10) 0.09844(18) 0.27030(14) 0.0201(6) Uani 1 1 d .
H5 H 0.2115 0.0648 0.2602 0.024 Uiso 1 1 calc R
C6 C 0.24852(9) 0.1901(2) 0.36169(15) 0.0221(6) Uani 1 1 d .
C7 C 0.25604(11) 0.1196(2) 0.41867(16) 0.0315(8) Uani 1 1 d .
H7A H 0.2351 0.1331 0.4420 0.047 Uiso 1 1 calc R
H7B H 0.2878 0.1232 0.4504 0.047 Uiso 1 1 calc R
H7C H 0.2499 0.0581 0.3996 0.047 Uiso 1 1 calc R
C8 C 0.28257(10) 0.1659(2) 0.32756(17) 0.0336(8) Uani 1 1 d .
H8A H 0.2775 0.1028 0.3115 0.050 Uiso 1 1 calc R
H8B H 0.3140 0.1724 0.3599 0.050 Uiso 1 1 calc R
H8C H 0.2778 0.2070 0.2896 0.050 Uiso 1 1 calc R
C9 C 0.26248(10) 0.2850(2) 0.39246(15) 0.0233(6) Uani 1 1 d .
H9A H 0.2567 0.3301 0.3566 0.035 Uiso 1 1 calc R
H9B H 0.2952 0.2849 0.4206 0.035 Uiso 1 1 calc R
H9C H 0.2445 0.3005 0.4198 0.035 Uiso 1 1 calc R
C10 C 0.14186(10) 0.2803(2) 0.35468(14) 0.0215(6) Uani 1 1 d .
C11 C 0.16018(12) 0.2494(2) 0.42814(16) 0.0286(7) Uani 1 1 d .
H11A H 0.1938 0.2496 0.4455 0.043 Uiso 1 1 calc R
H11B H 0.1492 0.1876 0.4312 0.043 Uiso 1 1 calc R
H11C H 0.1493 0.2912 0.4546 0.043 Uiso 1 1 calc R
C12 C 0.15814(11) 0.37760(19) 0.34854(16) 0.0263(7) Uani 1 1 d .
H12A H 0.1519 0.4175 0.3808 0.039 Uiso 1 1 calc R
H12B H 0.1418 0.4004 0.3031 0.039 Uiso 1 1 calc R
H12C H 0.1912 0.3770 0.3578 0.039 Uiso 1 1 calc R
C13 C 0.08913(10) 0.2864(2) 0.33385(16) 0.0296(7) Uani 1 1 d .
H13A H 0.0816 0.3338 0.3602 0.044 Uiso 1 1 calc R
H13B H 0.0772 0.2276 0.3420 0.044 Uiso 1 1 calc R
H13C H 0.0752 0.3016 0.2862 0.044 Uiso 1 1 calc R
C14 C 0.12272(11) -0.0178(2) 0.22405(16) 0.0260(7) Uani 1 1 d .
C15 C 0.07059(12) -0.0172(2) 0.18818(19) 0.0387(9) Uani 1 1 d .
H15A H 0.0564 0.0111 0.2172 0.058 Uiso 1 1 calc R
H15B H 0.0595 -0.0800 0.1779 0.058 Uiso 1 1 calc R
H15C H 0.0625 0.0177 0.1465 0.058 Uiso 1 1 calc R
C16 C 0.13454(13) -0.0716(2) 0.29022(17) 0.0400(9) Uani 1 1 d .
H16A H 0.1679 -0.0735 0.3135 0.060 Uiso 1 1 calc R
H16B H 0.1226 -0.1339 0.2804 0.060 Uiso 1 1 calc R
H16C H 0.1206 -0.0414 0.3188 0.060 Uiso 1 1 calc R
C17 C 0.14537(12) -0.0667(2) 0.18101(16) 0.0328(8) Uani 1 1 d .
H17A H 0.1382 -0.0340 0.1386 0.049 Uiso 1 1 calc R
H17B H 0.1337 -0.1293 0.1721 0.049 Uiso 1 1 calc R
H17C H 0.1787 -0.0680 0.2049 0.049 Uiso 1 1 calc R
C18 C 0.11819(9) 0.18824(19) 0.03026(14) 0.0173(6) Uani 1 1 d .
C19 C 0.13743(9) 0.27903(18) 0.03572(14) 0.0157(6) Uani 1 1 d .
C20 C 0.18496(10) 0.27018(18) 0.07384(14) 0.0177(6) Uani 1 1 d .
H20 H 0.2061 0.3195 0.0856 0.021 Uiso 1 1 calc R
C21 C 0.19671(9) 0.17856(19) 0.09192(14) 0.0184(6) Uani 1 1 d .
C22 C 0.15504(9) 0.13034(19) 0.06803(14) 0.0184(6) Uani 1 1 d .
H22 H 0.1519 0.0674 0.0760 0.022 Uiso 1 1 calc R
C23 C 0.07537(10) 0.1416(2) -0.02197(15) 0.0220(6) Uani 1 1 d .
C24 C 0.05904(11) 0.0604(2) 0.00885(16) 0.0300(7) Uani 1 1 d .
H24A H 0.0462 0.0829 0.0412 0.045 Uiso 1 1 calc R
H24B H 0.0851 0.0201 0.0316 0.045 Uiso 1 1 calc R
H24C H 0.0355 0.0265 -0.0266 0.045 Uiso 1 1 calc R
C25 C 0.09276(11) 0.1031(2) -0.07586(16) 0.0297(7) Uani 1 1 d .
H25A H 0.0671 0.0754 -0.1122 0.045 Uiso 1 1 calc R
H25B H 0.1164 0.0569 -0.0555 0.045 Uiso 1 1 calc R
H25C H 0.1058 0.1527 -0.0938 0.045 Uiso 1 1 calc R
C26 C 0.03323(10) 0.1987(2) -0.05791(16) 0.0257(7) Uani 1 1 d .
H26A H 0.0095 0.1603 -0.0896 0.039 Uiso 1 1 calc R
H26B H 0.0413 0.2482 -0.0822 0.039 Uiso 1 1 calc R
H26C H 0.0216 0.2245 -0.0251 0.039 Uiso 1 1 calc R
C27 C 0.11902(10) 0.37000(18) -0.00121(14) 0.0187(6) Uani 1 1 d .
C28 C 0.11523(11) 0.3606(2) -0.07431(15) 0.0256(7) Uani 1 1 d .
H28A H 0.1064 0.4193 -0.0971 0.038 Uiso 1 1 calc R
H28B H 0.0920 0.3147 -0.0970 0.038 Uiso 1 1 calc R
H28C H 0.1449 0.3416 -0.0754 0.038 Uiso 1 1 calc R
C29 C 0.15306(10) 0.44812(19) 0.02992(15) 0.0233(6) Uani 1 1 d .
H29A H 0.1819 0.4361 0.0235 0.035 Uiso 1 1 calc R
H29B H 0.1589 0.4522 0.0779 0.035 Uiso 1 1 calc R
H29C H 0.1400 0.5058 0.0081 0.035 Uiso 1 1 calc R
C30 C 0.07303(10) 0.40116(19) 0.00172(15) 0.0232(6) Uani 1 1 d .
H30A H 0.0619 0.4545 -0.0272 0.035 Uiso 1 1 calc R
H30B H 0.0773 0.4172 0.0479 0.035 Uiso 1 1 calc R
H30C H 0.0506 0.3516 -0.0137 0.035 Uiso 1 1 calc R
C31 C 0.24465(10) 0.13789(19) 0.11135(15) 0.0220(6) Uani 1 1 d .
C32 C 0.24893(11) 0.1052(2) 0.04541(17) 0.0320(8) Uani 1 1 d .
H32A H 0.2794 0.0787 0.0552 0.048 Uiso 1 1 calc R
H32B H 0.2446 0.1571 0.0150 0.048 Uiso 1 1 calc R
H32C H 0.2254 0.0590 0.0244 0.048 Uiso 1 1 calc R
C33 C 0.25175(11) 0.0552(2) 0.15787(17) 0.0298(7) Uani 1 1 d .
H33A H 0.2820 0.0286 0.1663 0.045 Uiso 1 1 calc R
H33B H 0.2280 0.0096 0.1367 0.045 Uiso 1 1 calc R
H33C H 0.2497 0.0747 0.2004 0.045 Uiso 1 1 calc R
C34 C 0.28194(10) 0.2088(2) 0.14391(17) 0.0286(7) Uani 1 1 d .
H34A H 0.2771 0.2359 0.1825 0.043 Uiso 1 1 calc R
H34B H 0.2805 0.2567 0.1113 0.043 Uiso 1 1 calc R
H34C H 0.3121 0.1794 0.1588 0.043 Uiso 1 1 calc R
C35 C 0.07645(10) 0.42448(18) 0.17635(14) 0.0189(6) Uani 1 1 d .
C36 C 0.11115(10) 0.48940(19) 0.18836(15) 0.0226(6) Uani 1 1 d .
H36 H 0.1398 0.4719 0.1864 0.027 Uiso 1 1 calc R
C37 C 0.10435(11) 0.5794(2) 0.20316(16) 0.0275(7) Uani 1 1 d .
H37 H 0.1289 0.6217 0.2126 0.033 Uiso 1 1 calc R
C38 C 0.06261(11) 0.6090(2) 0.20444(16) 0.0282(7) Uani 1 1 d .
C39 C 0.02811(11) 0.5454(2) 0.19133(16) 0.0295(7) Uani 1 1 d .
H39 H -0.0009 0.5639 0.1915 0.035 Uiso 1 1 calc R
C40 C 0.03450(10) 0.4546(2) 0.17791(15) 0.0260(7) Uani 1 1 d .
H40 H 0.0100 0.4125 0.1697 0.031 Uiso 1 1 calc R
C41 C 0.05611(13) 0.7071(2) 0.22039(19) 0.0409(9) Uani 1 1 d .
H41A H 0.0242 0.7166 0.2163 0.061 Uiso 1 1 calc R
H41B H 0.0632 0.7473 0.1890 0.061 Uiso 1 1 calc R
H41C H 0.0767 0.7210 0.2662 0.061 Uiso 1 1 calc R
C42 C -0.01244(9) 0.27120(19) 0.06403(14) 0.0196(6) Uani 1 1 d .
C43 C -0.02409(10) 0.3505(2) 0.02537(15) 0.0244(7) Uani 1 1 d .
H43 H -0.0058 0.4037 0.0401 0.029 Uiso 1 1 calc R
C44 C -0.06168(11) 0.3529(2) -0.03402(16) 0.0308(8) Uani 1 1 d .
H44 H -0.0690 0.4073 -0.0598 0.037 Uiso 1 1 calc R
C45 C -0.08853(11) 0.2763(2) -0.05566(18) 0.0358(8) Uani 1 1 d .
H45 H -0.1137 0.2774 -0.0973 0.043 Uiso 1 1 calc R
C46 C -0.07906(10) 0.1976(2) -0.01711(17) 0.0319(8) Uani 1 1 d .
H46 H -0.0983 0.1457 -0.0312 0.038 Uiso 1 1 calc R
C47 C -0.04139(10) 0.1957(2) 0.04201(16) 0.0259(7) Uani 1 1 d .
H47 H -0.0350 0.1418 0.0684 0.031 Uiso 1 1 calc R
Cl1 Cl 0.21353(2) 0.36203(5) 0.22211(4) 0.02136(15) Uani 1 1 d .
N1 N 0.08390(8) 0.33193(15) 0.16285(12) 0.0185(5) Uani 1 1 d .
Si1 Si 0.03980(3) 0.25525(5) 0.14046(4) 0.01930(17) Uani 1 1 d .
H1A H 0.0636(10) 0.1794(19) 0.1277(15) 0.027(8) Uiso 1 1 d .
H1B H 0.0271(11) 0.2262(19) 0.1928(17) 0.034(9) Uiso 1 1 d .
Th1 Th 0.148132(3) 0.236710(6) 0.173990(5) 0.01393(4) Uani 1 1 d .

loop_
_atom_site_aniso_label
_atom_site_aniso_U_11
_atom_site_aniso_U_22
_atom_site_aniso_U_33
_atom_site_aniso_U_23
_atom_site_aniso_U_13
_atom_site_aniso_U_12
C1 0.0159(14) 0.0236(15) 0.0162(15) 0.0051(11) 0.0051(12) -0.0018(11)
C2 0.0173(14) 0.0267(15) 0.0110(14) 0.0014(11) 0.0064(12) -0.0016(11)
C3 0.0157(14) 0.0298(16) 0.0138(15) 0.0034(11) 0.0055(12) -0.0048(11)
C4 0.0226(16) 0.0243(15) 0.0124(14) 0.0008(11) 0.0062(12) -0.0074(12)
C5 0.0196(15) 0.0218(15) 0.0169(15) 0.0005(11) 0.0043(12) -0.0022(11)
C6 0.0140(14) 0.0283(17) 0.0183(16) -0.0042(12) -0.0007(12) -0.0005(12)
C7 0.0284(18) 0.0317(18) 0.0255(19) -0.0003(13) -0.0006(15) 0.0043(13)
C8 0.0158(16) 0.049(2) 0.031(2) -0.0104(15) 0.0035(14) -0.0030(14)
C9 0.0180(15) 0.0299(17) 0.0170(16) -0.0015(12) 0.0005(12) -0.0041(12)
C10 0.0167(14) 0.0360(18) 0.0117(14) -0.0028(12) 0.0052(12) 0.0003(12)
C11 0.0300(18) 0.041(2) 0.0156(16) -0.0009(12) 0.0089(14) -0.0027(14)
C12 0.0265(17) 0.0294(17) 0.0220(17) -0.0030(13) 0.0078(14) 0.0035(13)
C13 0.0219(17) 0.049(2) 0.0205(17) -0.0033(14) 0.0114(14) 0.0036(14)
C14 0.0299(18) 0.0256(16) 0.0199(17) 0.0035(12) 0.0061(14) -0.0089(13)
C15 0.033(2) 0.0310(19) 0.043(2) -0.0019(15) 0.0034(17) -0.0167(15)
C16 0.059(2) 0.0307(19) 0.0269(19) 0.0044(14) 0.0120(18) -0.0188(16)
C17 0.047(2) 0.0215(16) 0.0285(19) -0.0013(13) 0.0126(17) -0.0088(14)
C18 0.0185(15) 0.0230(15) 0.0132(14) -0.0026(11) 0.0089(12) -0.0016(11)
C19 0.0154(14) 0.0204(15) 0.0129(14) -0.0024(11) 0.0072(11) -0.0008(11)
C20 0.0178(14) 0.0199(14) 0.0180(15) -0.0023(11) 0.0096(12) -0.0012(11)
C21 0.0200(15) 0.0233(15) 0.0134(14) 0.0014(11) 0.0080(12) 0.0032(11)
C22 0.0215(15) 0.0181(14) 0.0179(15) -0.0008(11) 0.0100(13) -0.0011(11)
C23 0.0198(15) 0.0295(16) 0.0168(16) -0.0071(12) 0.0070(13) -0.0038(12)
C24 0.0306(18) 0.0302(18) 0.0276(18) -0.0041(13) 0.0087(15) -0.0101(14)
C25 0.0287(18) 0.0358(19) 0.0235(18) -0.0119(14) 0.0083(15) -0.0013(14)
C26 0.0183(15) 0.0323(17) 0.0254(17) -0.0084(13) 0.0068(13) -0.0064(13)
C27 0.0195(15) 0.0204(15) 0.0153(15) 0.0008(11) 0.0053(12) 0.0016(11)
C28 0.0295(17) 0.0289(17) 0.0198(17) 0.0022(12) 0.0107(14) -0.0006(13)
C29 0.0254(17) 0.0215(15) 0.0253(17) 0.0010(12) 0.0121(14) -0.0016(12)
C30 0.0224(16) 0.0244(16) 0.0230(17) 0.0012(12) 0.0085(13) 0.0053(12)
C31 0.0200(15) 0.0278(16) 0.0215(16) 0.0039(12) 0.0115(13) 0.0068(12)
C32 0.0305(19) 0.0381(19) 0.034(2) -0.0042(15) 0.0195(16) 0.0070(14)
C33 0.0267(18) 0.0323(18) 0.034(2) 0.0072(14) 0.0155(16) 0.0113(13)
C34 0.0186(16) 0.0372(18) 0.0313(19) 0.0018(14) 0.0106(14) 0.0032(13)
C35 0.0193(15) 0.0234(15) 0.0131(14) -0.0045(11) 0.0050(12) 0.0029(11)
C36 0.0203(16) 0.0281(16) 0.0189(16) 0.0006(12) 0.0067(13) 0.0017(12)
C37 0.0316(18) 0.0256(17) 0.0217(17) -0.0025(12) 0.0057(14) -0.0023(13)
C38 0.0337(19) 0.0299(18) 0.0183(17) -0.0047(13) 0.0064(14) 0.0087(14)
C39 0.0241(17) 0.0381(19) 0.0260(18) -0.0081(14) 0.0090(14) 0.0092(14)
C40 0.0167(16) 0.0368(18) 0.0227(17) -0.0084(13) 0.0052(13) 0.0012(13)
C41 0.049(2) 0.0306(19) 0.040(2) -0.0086(16) 0.0139(19) 0.0124(16)
C42 0.0122(14) 0.0309(16) 0.0149(15) -0.0043(12) 0.0040(12) 0.0038(11)
C43 0.0204(16) 0.0312(17) 0.0213(17) -0.0072(12) 0.0073(13) 0.0032(12)
C44 0.0281(18) 0.0363(19) 0.0235(18) -0.0046(14) 0.0043(14) 0.0139(14)
C45 0.0201(16) 0.046(2) 0.0307(19) -0.0127(16) -0.0027(15) 0.0135(15)
C46 0.0174(16) 0.0366(19) 0.036(2) -0.0153(15) 0.0038(14) -0.0019(13)
C47 0.0193(16) 0.0328(17) 0.0243(17) -0.0075(13) 0.0066(13) 0.0022(13)
Cl1 0.0177(3) 0.0249(4) 0.0210(4) -0.0041(3) 0.0066(3) -0.0055(3)
N1 0.0159(12) 0.0241(13) 0.0162(13) -0.0025(10) 0.0066(10) 0.0000(9)
Si1 0.0136(4) 0.0280(5) 0.0157(4) -0.0021(3) 0.0046(3) -0.0009(3)
Th1 0.01210(5) 0.01870(6) 0.01137(5) -0.00117(4) 0.00479(4) -0.00138(4)

loop_
_atom_type_symbol
_atom_type_description
_atom_type_scat_dispersion_real
_atom_type_scat_dispersion_imag
_atom_type_scat_source
C C 0.0033 0.0016 'International Tables Vol C Tables 4.2.6.8 and 6.1.1.4'
H H 0.0000 0.0000 'International Tables Vol C Tables 4.2.6.8 and 6.1.1.4'
N N 0.0061 0.0033 'International Tables Vol C Tables 4.2.6.8 and 6.1.1.4'
Si Si 0.0817 0.0704 'International Tables Vol C Tables 4.2.6.8 and 6.1.1.4'
Cl Cl 0.1484 0.1585 'International Tables Vol C Tables 4.2.6.8 and 6.1.1.4'
Th Th -7.2400 8.8979 'International Tables Vol C Tables 4.2.6.8 and 6.1.1.4'

loop_
_geom_angle_atom_site_label_1
_geom_angle_atom_site_label_2
_geom_angle_atom_site_label_3
_geom_angle
C5 C1 C2 105.9(2)
C5 C1 C6 117.5(2)
C2 C1 C6 133.8(3)
C5 C1 Th1 71.55(16)
C2 C1 Th1 74.49(15)
C6 C1 Th1 132.83(18)
C3 C2 C1 106.4(2)
C3 C2 C10 121.1(2)
C1 C2 C10 131.5(3)
C3 C2 Th1 72.00(15)
C1 C2 Th1 76.96(15)
C10 C2 Th1 124.75(18)
C4 C3 C2 111.0(2)
C4 C3 Th1 75.86(16)
C2 C3 Th1 79.47(15)
C4 C3 H3 124.5
C2 C3 H3 124.5
Th1 C3 H3 112.1
C5 C4 C3 105.4(2)
C5 C4 C14 123.8(3)
C3 C4 C14 125.8(2)
C5 C4 Th1 76.11(16)
C3 C4 Th1 75.24(15)
C14 C4 Th1 133.72(19)
C4 C5 C1 111.2(2)
C4 C5 Th1 75.26(16)
C1 C5 Th1 80.05(16)
C4 C5 H5 124.4
C1 C5 H5 124.4
Th1 C5 H5 112.2
C9 C6 C8 106.0(2)
C9 C6 C1 117.9(2)
C8 C6 C1 110.7(2)
C9 C6 C7 109.1(2)
C8 C6 C7 106.9(3)
C1 C6 C7 105.7(2)
C6 C7 H7A 109.5
C6 C7 H7B 109.5
H7A C7 H7B 109.5
C6 C7 H7C 109.5
H7A C7 H7C 109.5
H7B C7 H7C 109.5
C6 C8 H8A 109.5
C6 C8 H8B 109.5
H8A C8 H8B 109.5
C6 C8 H8C 109.5
H8A C8 H8C 109.5
H8B C8 H8C 109.5
C6 C9 H9A 109.5
C6 C9 H9B 109.5
H9A C9 H9B 109.5
C6 C9 H9C 109.5
H9A C9 H9C 109.5
H9B C9 H9C 109.5
C11 C10 C12 110.6(2)
C11 C10 C2 109.3(2)
C12 C10 C2 114.5(2)
C11 C10 C13 105.7(2)
C12 C10 C13 105.9(2)
C2 C10 C13 110.4(2)
C10 C11 H11A 109.5
C10 C11 H11B 109.5
H11A C11 H11B 109.5
C10 C11 H11C 109.5
H11A C11 H11C 109.5
H11B C11 H11C 109.5
C10 C12 H12A 109.5
C10 C12 H12B 109.5
H12A C12 H12B 109.5
C10 C12 H12C 109.5
H12A C12 H12C 109.5
H12B C12 H12C 109.5
C10 C13 H13A 109.5
C10 C13 H13B 109.5
H13A C13 H13B 109.5
C10 C13 H13C 109.5
H13A C13 H13C 109.5
H13B C13 H13C 109.5
C4 C14 C15 112.2(3)
C4 C14 C17 112.8(2)
C15 C14 C17 110.2(3)
C4 C14 C16 105.0(2)
C15 C14 C16 108.4(3)
C17 C14 C16 107.9(3)
C14 C15 H15A 109.5
C14 C15 H15B 109.5
H15A C15 H15B 109.5
C14 C15 H15C 109.5
H15A C15 H15C 109.5
H15B C15 H15C 109.5
C14 C16 H16A 109.5
C14 C16 H16B 109.5
H16A C16 H16B 109.5
C14 C16 H16C 109.5
H16A C16 H16C 109.5
H16B C16 H16C 109.5
C14 C17 H17A 109.5
C14 C17 H17B 109.5
H17A C17 H17B 109.5
C14 C17 H17C 109.5
H17A C17 H17C 109.5
H17B C17 H17C 109.5
C22 C18 C19 106.0(2)
C22 C18 C23 117.0(2)
C19 C18 C23 133.3(2)
C22 C18 Th1 70.71(16)
C19 C18 Th1 74.47(14)
C23 C18 Th1 135.65(17)
C20 C19 C18 106.3(2)
C20 C19 C27 119.2(2)
C18 C19 C27 133.1(2)
C20 C19 Th1 72.01(15)
C18 C19 Th1 77.08(15)
C27 C19 Th1 125.66(17)
C21 C20 C19 111.0(2)
C21 C20 Th1 76.35(15)
C19 C20 Th1 79.56(16)
C21 C20 H20 124.5
C19 C20 H20 124.5
Th1 C20 H20 111.6
C22 C21 C20 105.4(2)
C22 C21 C31 126.4(3)
C20 C21 C31 125.4(2)
C22 C21 Th1 74.93(15)
C20 C21 Th1 74.95(15)
C31 C21 Th1 130.13(18)
C21 C22 C18 111.0(2)
C21 C22 Th1 76.43(16)
C18 C22 Th1 80.99(16)
C21 C22 H22 124.5
C18 C22 H22 124.5
Th1 C22 H22 110.2
C26 C23 C24 106.3(2)
C26 C23 C25 107.5(3)
C24 C23 C25 107.6(2)
C26 C23 C18 119.0(2)
C24 C23 C18 111.4(2)
C25 C23 C18 104.5(2)
C23 C24 H24A 109.5
C23 C24 H24B 109.5
H24A C24 H24B 109.5
C23 C24 H24C 109.5
H24A C24 H24C 109.5
H24B C24 H24C 109.5
C23 C25 H25A 109.5
C23 C25 H25B 109.5
H25A C25 H25B 109.5
C23 C25 H25C 109.5
H25A C25 H25C 109.5
H25B C25 H25C 109.5
C23 C26 H26A 109.5
C23 C26 H26B 109.5
H26A C26 H26B 109.5
C23 C26 H26C 109.5
H26A C26 H26C 109.5
H26B C26 H26C 109.5
C30 C27 C28 110.3(2)
C30 C27 C29 105.8(2)
C28 C27 C29 106.9(2)
C30 C27 C19 114.4(2)
C28 C27 C19 108.6(2)
C29 C27 C19 110.4(2)
C27 C28 H28A 109.5
C27 C28 H28B 109.5
H28A C28 H28B 109.5
C27 C28 H28C 109.5
H28A C28 H28C 109.5
H28B C28 H28C 109.5
C27 C29 H29A 109.5
C27 C29 H29B 109.5
H29A C29 H29B 109.5
C27 C29 H29C 109.5
H29A C29 H29C 109.5
H29B C29 H29C 109.5
C27 C30 H30A 109.5
C27 C30 H30B 109.5
H30A C30 H30B 109.5
C27 C30 H30C 109.5
H30A C30 H30C 109.5
H30B C30 H30C 109.5
C21 C31 C34 111.7(2)
C21 C31 C33 112.3(2)
C34 C31 C33 109.7(3)
C21 C31 C32 106.2(2)
C34 C31 C32 108.7(2)
C33 C31 C32 108.1(2)
C31 C32 H32A 109.5
C31 C32 H32B 109.5
H32A C32 H32B 109.5
C31 C32 H32C 109.5
H32A C32 H32C 109.5
H32B C32 H32C 109.5
C31 C33 H33A 109.5
C31 C33 H33B 109.5
H33A C33 H33B 109.5
C31 C33 H33C 109.5
H33A C33 H33C 109.5
H33B C33 H33C 109.5
C31 C34 H34A 109.5
C31 C34 H34B 109.5
H34A C34 H34B 109.5
C31 C34 H34C 109.5
H34A C34 H34C 109.5
H34B C34 H34C 109.5
C36 C35 C40 117.1(3)
C36 C35 N1 120.8(2)
C40 C35 N1 122.1(3)
C37 C36 C35 120.9(3)
C37 C36 H36 119.5
C35 C36 H36 119.5
C38 C37 C36 121.7(3)
C38 C37 H37 119.2
C36 C37 H37 119.2
C39 C38 C37 117.4(3)
C39 C38 C41 122.0(3)
C37 C38 C41 120.6(3)
C38 C39 C40 121.9(3)
C38 C39 H39 119.1
C40 C39 H39 119.1
C39 C40 C35 121.0(3)
C39 C40 H40 119.5
C35 C40 H40 119.5
C38 C41 H41A 109.5
C38 C41 H41B 109.5
H41A C41 H41B 109.5
C38 C41 H41C 109.5
H41A C41 H41C 109.5
H41B C41 H41C 109.5
C43 C42 C47 117.5(3)
C43 C42 Si1 125.6(2)
C47 C42 Si1 116.8(2)
C44 C43 C42 121.2(3)
C44 C43 H43 119.4
C42 C43 H43 119.4
C45 C44 C43 119.8(3)
C45 C44 H44 120.1
C43 C44 H44 120.1
C44 C45 C46 120.4(3)
C44 C45 H45 119.8
C46 C45 H45 119.8
C47 C46 C45 119.3(3)
C47 C46 H46 120.3
C45 C46 H46 120.3
C46 C47 C42 121.6(3)
C46 C47 H47 119.2
C42 C47 H47 119.2
C35 N1 Si1 120.50(18)
C35 N1 Th1 137.01(18)
Si1 N1 Th1 102.07(10)
N1 Si1 C42 121.67(13)
N1 Si1 Th1 46.62(8)
C42 Si1 Th1 136.39(9)
N1 Si1 H1A 98.1(12)
C42 Si1 H1A 106.4(12)
Th1 Si1 H1A 52.5(12)
N1 Si1 H1B 114.6(13)
C42 Si1 H1B 109.4(14)
Th1 Si1 H1B 112.7(14)
H1A Si1 H1B 104.0(17)
N1 Th1 Cl1 97.83(6)
N1 Th1 C3 82.99(8)
Cl1 Th1 C3 115.57(6)
N1 Th1 C4 108.20(8)
Cl1 Th1 C4 123.59(6)
C3 Th1 C4 28.89(8)
N1 Th1 C22 123.51(8)
Cl1 Th1 C22 114.60(6)
C3 Th1 C22 117.55(8)
C4 Th1 C22 91.26(8)
N1 Th1 C20 112.75(8)
Cl1 Th1 C20 72.80(6)
C3 Th1 C20 161.77(8)
C4 Th1 C20 132.88(8)
C22 Th1 C20 46.56(8)
N1 Th1 C5 128.85(8)
Cl1 Th1 C5 97.65(6)
C3 Th1 C5 46.54(8)
C4 Th1 C5 28.62(8)
C22 Th1 C5 92.57(8)
C20 Th1 C5 118.39(8)
N1 Th1 C21 137.32(8)
Cl1 Th1 C21 86.33(6)
C3 Th1 C21 133.12(8)
C4 Th1 C21 104.26(8)
C22 Th1 C21 28.65(8)
C20 Th1 C21 28.70(8)
C5 Th1 C21 92.08(8)
N1 Th1 C2 85.79(8)
Cl1 Th1 C2 87.05(6)
C3 Th1 C2 28.53(7)
C4 Th1 C2 47.80(8)
C22 Th1 C2 137.59(8)
C20 Th1 C2 153.91(8)
C5 Th1 C2 46.87(8)
C21 Th1 C2 136.89(8)
N1 Th1 C19 89.81(8)
Cl1 Th1 C19 91.83(5)
C3 Th1 C19 152.32(8)
C4 Th1 C19 135.80(8)
C22 Th1 C19 46.86(7)
C20 Th1 C19 28.43(8)
C5 Th1 C19 137.87(8)
C21 Th1 C19 47.53(8)
C2 Th1 C19 175.26(7)
N1 Th1 C1 113.27(8)
Cl1 Th1 C1 76.38(5)
C3 Th1 C1 46.77(8)
C4 Th1 C1 47.54(8)
C22 Th1 C1 118.43(8)
C20 Th1 C1 127.05(8)
C5 Th1 C1 28.39(8)
C21 Th1 C1 109.00(8)
C2 Th1 C1 28.56(7)
C19 Th1 C1 155.08(7)
N1 Th1 C18 95.93(8)
Cl1 Th1 C18 118.26(5)
C3 Th1 C18 125.74(8)
C4 Th1 C18 107.90(8)
C22 Th1 C18 28.31(8)
C20 Th1 C18 46.56(8)
C5 Th1 C18 118.18(8)
C21 Th1 C18 47.24(8)
C2 Th1 C18 153.96(8)
C19 Th1 C18 28.45(7)
C1 Th1 C18 145.84(8)
N1 Th1 H1A 56.5(6)
Cl1 Th1 H1A 154.3(6)
C3 Th1 H1A 66.0(7)
C4 Th1 H1A 71.3(6)
C22 Th1 H1A 83.3(6)
C20 Th1 H1A 114.1(7)
C5 Th1 H1A 99.8(6)
C21 Th1 H1A 111.6(6)
C2 Th1 H1A 91.3(7)
C19 Th1 H1A 87.7(7)
C1 Th1 H1A 112.4(7)
C18 Th1 H1A 68.7(6)

loop_
_geom_bond_atom_site_label_1
_geom_bond_atom_site_label_2
_geom_bond_distance
C1 C5 1.425(4)
C1 C2 1.448(4)
C1 C6 1.544(4)
C1 Th1 2.952(3)
C2 C3 1.418(4)
C2 C10 1.547(4)
C2 Th1 2.919(3)
C3 C4 1.411(4)
C3 Th1 2.824(3)
C3 H3 0.9500
C4 C5 1.403(4)
C4 C14 1.529(4)
C4 Th1 2.832(3)
C5 Th1 2.843(3)
C5 H5 0.9500
C6 C9 1.534(4)
C6 C8 1.542(4)
C6 C7 1.552(4)
C7 H7A 0.9800
C7 H7B 0.9800
C7 H7C 0.9800
C8 H8A 0.9800
C8 H8B 0.9800
C8 H8C 0.9800
C9 H9A 0.9800
C9 H9B 0.9800
C9 H9C 0.9800
C10 C11 1.535(4)
C10 C12 1.537(4)
C10 C13 1.549(4)
C11 H11A 0.9800
C11 H11B 0.9800
C11 H11C 0.9800
C12 H12A 0.9800
C12 H12B 0.9800
C12 H12C 0.9800
C13 H13A 0.9800
C13 H13B 0.9800
C13 H13C 0.9800
C14 C15 1.530(4)
C14 C17 1.535(4)
C14 C16 1.546(4)
C15 H15A 0.9800
C15 H15B 0.9800
C15 H15C 0.9800
C16 H16A 0.9800
C16 H16B 0.9800
C16 H16C 0.9800
C17 H17A 0.9800
C17 H17B 0.9800
C17 H17C 0.9800
C18 C22 1.423(4)
C18 C19 1.448(4)
C18 C23 1.556(4)
C18 Th1 2.964(3)
C19 C20 1.418(4)
C19 C27 1.551(4)
C19 Th1 2.930(3)
C20 C21 1.409(4)
C20 Th1 2.833(3)
C20 H20 0.9500
C21 C22 1.406(4)
C21 C31 1.526(4)
C21 Th1 2.851(3)
C22 Th1 2.832(3)
C22 H22 0.9500
C23 C26 1.514(4)
C23 C24 1.538(4)
C23 C25 1.556(4)
C24 H24A 0.9800
C24 H24B 0.9800
C24 H24C 0.9800
C25 H25A 0.9800
C25 H25B 0.9800
C25 H25C 0.9800
C26 H26A 0.9800
C26 H26B 0.9800
C26 H26C 0.9800
C27 C30 1.536(4)
C27 C28 1.536(4)
C27 C29 1.541(4)
C28 H28A 0.9800
C28 H28B 0.9800
C28 H28C 0.9800
C29 H29A 0.9800
C29 H29B 0.9800
C29 H29C 0.9800
C30 H30A 0.9800
C30 H30B 0.9800
C30 H30C 0.9800
C31 C34 1.529(4)
C31 C33 1.534(4)
C31 C32 1.547(4)
C32 H32A 0.9800
C32 H32B 0.9800
C32 H32C 0.9800
C33 H33A 0.9800
C33 H33B 0.9800
C33 H33C 0.9800
C34 H34A 0.9800
C34 H34B 0.9800
C34 H34C 0.9800
C35 C36 1.396(4)
C35 C40 1.400(4)
C35 N1 1.425(3)
C36 C37 1.392(4)
C36 H36 0.9500
C37 C38 1.389(4)
C37 H37 0.9500
C38 C39 1.377(4)
C38 C41 1.509(4)
C39 C40 1.391(4)
C39 H39 0.9500
C40 H40 0.9500
C41 H41A 0.9800
C41 H41B 0.9800
C41 H41C 0.9800
C42 C43 1.397(4)
C42 C47 1.400(4)
C42 Si1 1.859(3)
C43 C44 1.383(4)
C43 H43 0.9500
C44 C45 1.378(5)
C44 H44 0.9500
C45 C46 1.387(5)
C45 H45 0.9500
C46 C47 1.380(4)
C46 H46 0.9500
C47 H47 0.9500
Cl1 Th1 2.6629(7)
N1 Si1 1.708(2)
N1 Th1 2.389(2)
Si1 Th1 3.2147(10)
Si1 H1A 1.42(3)
Si1 H1B 1.39(3)
Th1 H1A 2.61(3)
